data_2008458
loop_
_publ_author_name
'Jene, Paul G.'
'Chan, David S.'
'Cooke, Bethany L.'
'Ibers, James A.'

_publ_section_title
;
 Capped-porphyrin precursors
;
_journal_issue 5
_journal_name_full 'Acta Crystallographica Section C'
_journal_page_first 801
_journal_page_last 806
_journal_paper_doi 10.1107/S0108270198018034
_journal_volume 55
_journal_year 1999
_chemical_formula_moiety 'C16 H16 O5 S'
_chemical_formula_sum 'C16 H16 O5 S'
_chemical_formula_weight 320.35
_chemical_name_systematic
;
2-[3-(Tosyloxy)ethoxy]benzaldehyde
;
_space_group_IT_number 2
_symmetry_cell_setting triclinic
_symmetry_space_group_name_Hall '-P 1'
_symmetry_space_group_name_H-M 'P -1'
_audit_creation_method SHELXL-97
_cell_angle_alpha 76.6790(10)
_cell_angle_beta 84.0540(10)
_cell_angle_gamma 70.2900(10)
_cell_formula_units_Z 2
_cell_length_a 8.5320(10)
_cell_length_b 9.5760(10)
_cell_length_c 9.9530(10)
_cell_measurement_reflns_used 3092
_cell_measurement_temperature 153(2)
_cell_measurement_theta_max 28.31
_cell_measurement_theta_min 2.10
_cell_volume 744.65(14)
_computing_cell_refinement SMART
_computing_data_collection 'SMART (Bruker, 1997)'
_computing_data_reduction 'SAINT-Plus (Bruker, 1997)'
_computing_molecular_graphics SHELXTL/PC
_computing_publication_material SHELXTL/PC
_computing_structure_refinement 'SHELXTL/PC (Sheldrick, 1997)'
_computing_structure_solution 'SHELXS97 (Sheldrick, 1990)'
_diffrn_ambient_temperature 153(2)
_diffrn_measured_fraction_theta_full 0.922
_diffrn_measured_fraction_theta_max 0.922
_diffrn_measurement_device_type 'Bruker SMART1000 CCD'
_diffrn_measurement_method \w
_diffrn_radiation_monochromator graphite
_diffrn_radiation_source 'standard-focus sealed tube'
_diffrn_radiation_type MoK\a
_diffrn_radiation_wavelength 0.71073
_diffrn_reflns_av_R_equivalents 0.018
_diffrn_reflns_av_sigmaI/netI 0.0311
_diffrn_reflns_limit_h_max 11
_diffrn_reflns_limit_h_min -11
_diffrn_reflns_limit_k_max 12
_diffrn_reflns_limit_k_min -12
_diffrn_reflns_limit_l_max 13
_diffrn_reflns_limit_l_min -13
_diffrn_reflns_number 6761
_diffrn_reflns_theta_full 28.31
_diffrn_reflns_theta_max 28.31
_diffrn_reflns_theta_min 2.10
_diffrn_standards_decay_% <2
_exptl_absorpt_coefficient_mu 0.239
_exptl_absorpt_correction_T_max .96
_exptl_absorpt_correction_T_min .94
_exptl_absorpt_correction_type numerical
_exptl_absorpt_process_details 'face indexed (Sheldrick, 1997)'
_exptl_crystal_colour colourless
_exptl_crystal_density_diffrn 1.429
_exptl_crystal_density_method 'not measured'
_exptl_crystal_description prism
_exptl_crystal_F_000 336
_exptl_crystal_size_max .254
_exptl_crystal_size_mid .210
_exptl_crystal_size_min .176
_refine_diff_density_max 0.42
_refine_diff_density_min -0.31
_refine_ls_extinction_method none
_refine_ls_goodness_of_fit_ref 1.41
_refine_ls_hydrogen_treatment constr
_refine_ls_matrix_type full
_refine_ls_number_parameters 199
_refine_ls_number_reflns 3415
_refine_ls_number_restraints 0
_refine_ls_restrained_S_all 1.41
_refine_ls_R_factor_all 0.055
_refine_ls_R_factor_gt 0.041
_refine_ls_shift/su_max 0.007
_refine_ls_shift/su_mean 0.001
_refine_ls_structure_factor_coef Fsqd
_refine_ls_weighting_details 'calc w = 1/[\s^2^(Fo^2^)+(0.04Fo^2^)^2^]'
_refine_ls_weighting_scheme calc
_refine_ls_wR_factor_ref 0.11
_reflns_number_gt 2661
_reflns_number_total 3415
_reflns_threshold_expression I>2\s(I)
_cod_data_source_file fr1170.cif
_cod_data_source_block II
_cod_depositor_comments
;
The following automatic conversions were performed:
'_symmetry_cell_setting' value 'Triclinic' changed to 'triclinic'
according to '/home/saulius/struct/CIF-dictionaries/cif_core.dic'
dictionary named 'cif_core.dic' version 2.4.1 from 2010-06-29.

Automatic conversion script
Id: cif_fix_enum 1527 2010-12-29 10:47:43Z saulius 

The following automatic conversions were performed:

'_symmetry_cell_setting' value 'Triclinic' changed to 'triclinic'
according to /home/saulius/struct/CIF-dictionaries/cif_core.dic
dictionary named 'cif_core.dic' version 2.4.1 from 2010-06-29.

Automatic conversion script
Id: cif_fix_values 1715 2011-07-08 13:25:40Z adriana 
;
_cod_original_cell_volume 744.70(10)
_cod_database_code 2008458

loop_
_symmetry_equiv_pos_as_xyz
'x, y, z'
'-x, -y, -z'

loop_
_atom_site_label
_atom_site_fract_x
_atom_site_fract_y
_atom_site_fract_z
_atom_site_U_iso_or_equiv
_atom_site_adp_type
_atom_site_calc_flag
_atom_site_refinement_flags
_atom_site_occupancy
_atom_site_disorder_assembly
_atom_site_disorder_group
_atom_site_type_symbol
S1 .04145(5) .26067(5) .29688(5) .03081(14) Uani d . 1 . . S
O1 .58702(15) .23366(15) -.04390(13) .0373(3) Uani d . 1 . . O
O2 .11671(14) .24881(14) -.05052(12) .0300(3) Uani d . 1 . . O
O3 -.07156(16) .22890(14) .20018(12) .0372(3) Uani d . 1 . . O
O4 .12425(15) .36118(15) .21777(13) .0370(3) Uani d . 1 . . O
O5 .13583(17) .11317(15) .36806(14) .0455(4) Uani d . 1 . . O
C1 .4473(2) .22569(19) -.03892(18) .0292(4) Uani d . 1 . . C
H1A .3692 .2706 .0268 .035 Uiso calc R 1 . . H
C2 .3923(2) .14976(18) -.12970(17) .0247(4) Uani d . 1 . . C
C3 .5088(2) .06427(19) -.21373(17) .0282(4) Uani d . 1 . . C
H3A .6231 .0540 -.2106 .034 Uiso calc R 1 . . H
C4 .4601(2) -.00556(19) -.30127(18) .0309(4) Uani d . 1 . . C
H4A .5402 -.0620 -.3591 .037 Uiso calc R 1 . . H
C5 .2943(2) .0073(2) -.30420(18) .0320(4) Uani d . 1 . . C
H5A .2610 -.0414 -.3638 .038 Uiso calc R 1 . . H
C6 .1754(2) .09062(19) -.22094(17) .0290(4) Uani d . 1 . . C
H6A .0616 .0991 -.2239 .035 Uiso calc R 1 . . H
C7 .2246(2) .16139(18) -.13337(16) .0254(4) Uani d . 1 . . C
C8 -.0556(2) .2614(2) -.04564(18) .0309(4) Uani d . 1 . . C
H8A -.0679 .1598 -.0313 .037 Uiso calc R 1 . . H
H8B -.1085 .3237 -.1332 .037 Uiso calc R 1 . . H
C9 -.1354(2) .3357(2) .07328(19) .0341(4) Uani d . 1 . . C
H9A -.1081 .4299 .0660 .041 Uiso calc R 1 . . H
H9B -.2580 .3623 .0723 .041 Uiso calc R 1 . . H
C10 -.1003(2) .35263(19) .41378(17) .0252(4) Uani d . 1 . . C
C11 -.1535(2) .50961(19) .39186(18) .0298(4) Uani d . 1 . . C
H11A -.1108 .5672 .3151 .036 Uiso calc R 1 . . H
C12 -.2698(2) .58195(19) .48336(18) .0316(4) Uani d . 1 . . C
H12A -.3066 .6895 .4686 .038 Uiso calc R 1 . . H
C13 -.3330(2) .49954(19) .59569(17) .0267(4) Uani d . 1 . . C
C14 -.2769(2) .34184(19) .61627(18) .0291(4) Uani d . 1 . . C
H14A -.3185 .2843 .6937 .035 Uiso calc R 1 . . H
C15 -.1617(2) .26715(19) .52609(17) .0274(4) Uani d . 1 . . C
H15A -.1253 .1596 .5406 .033 Uiso calc R 1 . . H
C16 -.4595(2) .5775(2) .6956(2) .0351(4) Uani d . 1 . . C
H16A -.4850 .6876 .6662 .053 Uiso calc R 1 . . H
H16B -.4139 .5438 .7884 .053 Uiso calc R 1 . . H
H16C -.5616 .5518 .6969 .053 Uiso calc R 1 . . H

loop_
_atom_site_aniso_label
_atom_site_aniso_U_11
_atom_site_aniso_U_22
_atom_site_aniso_U_33
_atom_site_aniso_U_12
_atom_site_aniso_U_13
_atom_site_aniso_U_23
S1 .0272(2) .0368(3) .0302(2) -.0111(2) .00357(18) -.01121(19)
O1 .0302(7) .0486(8) .0390(7) -.0200(6) -.0007(6) -.0096(6)
O2 .0210(6) .0430(7) .0323(7) -.0133(5) .0027(5) -.0169(6)
O3 .0477(8) .0476(8) .0289(7) -.0304(7) .0065(6) -.0129(6)
O4 .0316(7) .0515(8) .0385(7) -.0241(6) .0084(6) -.0181(6)
O5 .0391(8) .0401(8) .0449(8) .0023(6) .0054(6) -.0108(6)
C1 .0280(9) .0299(9) .0300(9) -.0108(8) -.0014(7) -.0041(7)
C2 .0245(9) .0255(9) .0242(8) -.0100(7) -.0010(7) -.0022(7)
C3 .0249(9) .0273(9) .0305(9) -.0087(7) .0013(7) -.0030(7)
C4 .0334(10) .0277(9) .0303(9) -.0081(8) .0058(8) -.0089(7)
C5 .0378(10) .0324(10) .0304(9) -.0148(8) -.0018(8) -.0102(8)
C6 .0264(9) .0351(10) .0282(9) -.0131(8) -.0016(7) -.0070(7)
C7 .0259(9) .0260(9) .0233(8) -.0088(7) .0000(7) -.0026(7)
C8 .0219(9) .0436(11) .0317(9) -.0129(8) -.0002(7) -.0134(8)
C9 .0242(9) .0445(11) .0384(10) -.0128(8) .0021(8) -.0166(9)
C10 .0221(8) .0301(9) .0247(8) -.0084(7) -.0020(7) -.0076(7)
C11 .0297(9) .0282(9) .0305(9) -.0114(8) -.0009(7) -.0009(7)
C12 .0299(10) .0245(9) .0386(10) -.0070(8) -.0029(8) -.0051(8)
C13 .0210(8) .0314(9) .0307(9) -.0088(7) -.0022(7) -.0111(7)
C14 .0301(9) .0326(10) .0269(9) -.0135(8) .0009(7) -.0062(7)
C15 .0301(9) .0243(9) .0285(9) -.0095(7) -.0009(7) -.0059(7)
C16 .0290(10) .0383(10) .0410(11) -.0100(8) .0033(8) -.0173(8)

loop_
_atom_type_symbol
_atom_type_description
_atom_type_scat_dispersion_real
_atom_type_scat_dispersion_imag
_atom_type_scat_source
C C 0.0033 0.0016 'International Tables Vol C Tables 4.2.6.8 and 6.1.1.4'
H H 0.0000 0.0000 'International Tables Vol C Tables 4.2.6.8 and 6.1.1.4'
O O 0.0106 0.0060 'International Tables Vol C Tables 4.2.6.8 and 6.1.1.4'
S S 0.1246 0.1234 'International Tables Vol C Tables 4.2.6.8 and 6.1.1.4'

loop_
_geom_angle_atom_site_label_1
_geom_angle_atom_site_label_2
_geom_angle_atom_site_label_3
_geom_angle
_geom_angle_publ_flag
O5 S1 O4 120.17(8) yes
O5 S1 O3 103.91(8) yes
O4 S1 O3 109.55(7) yes
O5 S1 C10 108.83(8) yes
O4 S1 C10 109.26(8) yes
O3 S1 C10 103.83(8) yes
C7 O2 C8 118.88(13) yes
C9 O3 S1 121.54(11) yes
O1 C1 C2 123.48(16) yes
C3 C2 C7 118.85(15) no
C3 C2 C1 119.88(15) no
C7 C2 C1 121.27(15) no
C4 C3 C2 120.99(16) no
C5 C4 C3 119.54(16) no
C4 C5 C6 120.87(16) no
C7 C6 C5 119.45(16) no
O2 C7 C6 123.75(15) yes
O2 C7 C2 115.93(14) yes
C6 C7 C2 120.28(16) yes
O2 C8 C9 106.78(13) yes
O3 C9 C8 107.76(14) yes
C11 C10 C15 120.80(16) yes
C11 C10 S1 119.75(13) yes
C15 C10 S1 119.42(13) yes
C10 C11 C12 119.31(16) no
C13 C12 C11 120.99(16) no
C12 C13 C14 118.73(15) no
C12 C13 C16 121.24(16) no
C14 C13 C16 120.03(16) no
C15 C14 C13 121.36(16) no
C14 C15 C10 118.80(15) no

loop_
_geom_bond_atom_site_label_1
_geom_bond_atom_site_label_2
_geom_bond_site_symmetry_2
_geom_bond_distance
_geom_bond_publ_flag
S1 O5 . 1.4270(10) yes
S1 O4 . 1.4280(10) yes
S1 O3 . 1.5730(10) yes
S1 C10 . 1.747(2) yes
O1 C1 . 1.216(2) yes
O2 C7 . 1.367(2) yes
O2 C8 . 1.430(2) yes
O3 C9 . 1.453(2) yes
C1 C2 . 1.478(2) yes
C2 C3 . 1.397(2) no
C2 C7 . 1.400(2) no
C3 C4 . 1.382(2) no
C4 C5 . 1.381(2) no
C5 C6 . 1.392(2) no
C6 C7 . 1.391(2) no
C8 C9 . 1.505(2) yes
C10 C11 . 1.387(2) no
C10 C15 . 1.393(2) no
C11 C12 . 1.391(2) no
C12 C13 . 1.385(2) no
C13 C14 . 1.393(2) no
C13 C16 . 1.513(2) no
C14 C15 . 1.386(2) no

loop_
_geom_torsion_atom_site_label_1
_geom_torsion_atom_site_label_2
_geom_torsion_atom_site_label_3
_geom_torsion_atom_site_label_4
_geom_torsion
_geom_torsion_publ_flag
S1 O3 C9 C8 113.70(10) y
O3 C9 C8 O2 -68.90(10) y
C9 C8 O2 C7 168.60(10) y

loop_
_cod_related_entry_id
_cod_related_entry_database
_cod_related_entry_code
1 ChemSpider 21136426
